data_2200270
loop_
_publ_author_name
'Therrien, Bruno'
'Burrell, Anthony K.'

_publ_section_title
;
 Dichloro(\h^5^-pentamethylcyclopentadienyl)(pyridine-<i>N</i>)rhodium
;
_journal_issue 6
_journal_name_full 'Acta Crystallographica Section E'
_journal_page_first m259
_journal_page_last m260
_journal_paper_doi 10.1107/S160053680100736X
_journal_volume 57
_journal_year 2001
_chemical_formula_iupac '[Rh Cl2 (C10 H15) (C5 H5 N1)]'
_chemical_formula_moiety 'C15 H20 Cl2 N Rh'
_chemical_formula_sum 'C15 H20 Cl2 N Rh'
_chemical_formula_weight 388.13
_chemical_name_common RhCl~2~(Cp^*^)(pyridine)
_chemical_name_systematic
;
Dichloro(\h^5^-pentamethylcyclopentadienyl)(pyridine-N)rhodium
;
_space_group_IT_number 11
_symmetry_cell_setting monoclinic
_symmetry_space_group_name_Hall '-P 2yb'
_symmetry_space_group_name_H-M 'P 1 21/m 1'
_audit_creation_method SHELXL-97
_cell_angle_alpha 90.00
_cell_angle_beta 106.45(3)
_cell_angle_gamma 90.00
_cell_formula_units_Z 2
_cell_length_a 7.1501(14)
_cell_length_b 13.185(3)
_cell_length_c 8.4979(17)
_cell_measurement_reflns_used 4203
_cell_measurement_temperature 150(2)
_cell_measurement_theta_max 26.38
_cell_measurement_theta_min 2.50
_cell_volume 768.3(3)
_computing_cell_refinement SMART
_computing_data_collection 'SMART (Bruker, 1998)'
_computing_data_reduction 'SHELXTL (Bruker, 1998)'
_computing_molecular_graphics 'ORTEP-3 (Farrugia, 1997)'
_computing_publication_material SHELXL97
_computing_structure_refinement SHELXL97
_computing_structure_solution 'SHELXS97 (Sheldrick, 1997)'
_diffrn_ambient_temperature 150(2)
_diffrn_measured_fraction_theta_full .992
_diffrn_measured_fraction_theta_max .992
_diffrn_measurement_device_type 'Siemens SMART CCD area-detector'
_diffrn_measurement_method \w
_diffrn_radiation_monochromator graphite
_diffrn_radiation_source 'fine-focus sealed tube'
_diffrn_radiation_type MoK\a
_diffrn_radiation_wavelength .71073
_diffrn_reflns_av_R_equivalents .0132
_diffrn_reflns_av_sigmaI/netI .0165
_diffrn_reflns_limit_h_max 8
_diffrn_reflns_limit_h_min -8
_diffrn_reflns_limit_k_max 16
_diffrn_reflns_limit_k_min -13
_diffrn_reflns_limit_l_max 10
_diffrn_reflns_limit_l_min -10
_diffrn_reflns_number 4626
_diffrn_reflns_theta_full 26.38
_diffrn_reflns_theta_max 26.38
_diffrn_reflns_theta_min 2.50
_diffrn_standards_number 0
_exptl_absorpt_coefficient_mu 1.445
_exptl_absorpt_correction_T_max .9313
_exptl_absorpt_correction_T_min .6098
_exptl_absorpt_correction_type multi-scan
_exptl_absorpt_process_details '(Blessing, 1995)'
_exptl_crystal_colour red
_exptl_crystal_density_diffrn 1.678
_exptl_crystal_density_method 'not measured'
_exptl_crystal_description prism
_exptl_crystal_F_000 392
_exptl_crystal_size_max .38
_exptl_crystal_size_mid .06
_exptl_crystal_size_min .05
_refine_diff_density_max .421
_refine_diff_density_min -.403
_refine_ls_extinction_method none
_refine_ls_goodness_of_fit_ref 1.111
_refine_ls_hydrogen_treatment constr
_refine_ls_matrix_type full
_refine_ls_number_parameters 96
_refine_ls_number_reflns 1631
_refine_ls_number_restraints 0
_refine_ls_restrained_S_all 1.111
_refine_ls_R_factor_all .0179
_refine_ls_R_factor_gt .0165
_refine_ls_shift/su_max .024
_refine_ls_shift/su_mean .004
_refine_ls_structure_factor_coef Fsqd
_refine_ls_weighting_details 'calc w = 1/[\s^2^(Fo^2^)+(0.0240P)^2^+0.3726P] where P = (Fo^2^+2Fc^2^)/3'
_refine_ls_weighting_scheme calc
_refine_ls_wR_factor_ref .0456
_reflns_number_gt 1549
_reflns_number_total 1631
_reflns_threshold_expression I>2\s(I)
_cod_data_source_file bt6035.cif
_cod_data_source_block I
_cod_original_cell_volume 768.4(3)
_cod_original_sg_symbol_H-M 'P 21/m'
_cod_database_code 2200270
_cod_database_fobs_code 2200270

loop_
_symmetry_equiv_pos_as_xyz
'x, y, z'
'-x, y+1/2, -z'
'-x, -y, -z'
'x, -y-1/2, z'

loop_
_atom_site_label
_atom_site_fract_x
_atom_site_fract_y
_atom_site_fract_z
_atom_site_U_iso_or_equiv
_atom_site_adp_type
_atom_site_calc_flag
_atom_site_refinement_flags
_atom_site_occupancy
_atom_site_disorder_assembly
_atom_site_disorder_group
_atom_site_type_symbol
Rh .36507(3) .2500 .33206(2) .01473(7) Uani d S 1 . . Rh
Cl .58488(6) .11601(3) .29894(5) .02067(10) Uani d . 1 . . Cl
N .5066(3) .2500 .5886(3) .0185(4) Uani d S 1 . . N
C1 .0818(3) .2500 .3766(3) .0184(5) Uani d S 1 . . C
C11 .0405(4) .2500 .5397(3) .0258(6) Uani d S 1 . . C
H11A .0946 .1962 .6058 .039 Uiso d R 1 . . H
H11B -.0907 .2500 .5197 .039 Uiso d SR 1 . . H
C2 .1040(2) .16155(13) .2853(2) .0182(3) Uani d . 1 . . C
C12 .0911(3) .05380(14) .3338(2) .0250(4) Uani d . 1 . . C
H12A .1434 .0474 .4531 .037 Uiso calc R 1 . . H
H12B .1669 .0111 .2800 .037 Uiso calc R 1 . . H
H12C -.0456 .0320 .3002 .037 Uiso calc R 1 . . H
C3 .1288(2) .19607(14) .1298(2) .0181(3) Uani d . 1 . . C
C13 .1457(3) .12966(15) -.0084(2) .0250(4) Uani d . 1 . . C
H13A .0152 .1153 -.0810 .037 Uiso calc R 1 . . H
H13B .2095 .0659 .0359 .037 Uiso calc R 1 . . H
H13C .2232 .1643 -.0704 .037 Uiso calc R 1 . . H
C6 .5352(3) .16230(14) .6737(2) .0227(4) Uani d . 1 . . C
H6 .5170 .1001 .6150 .034 Uiso calc R 1 . . H
C7 .5903(3) .15967(16) .8440(2) .0273(4) Uani d . 1 . . C
H7 .6081 .0966 .9003 .041 Uiso calc R 1 . . H
C8 .6191(4) .2500 .9315(3) .0290(6) Uani d S 1 . . C
H8 .6574 .2500 1.0480 .044 Uiso calc SR 1 . . H

loop_
_atom_site_aniso_label
_atom_site_aniso_U_11
_atom_site_aniso_U_22
_atom_site_aniso_U_33
_atom_site_aniso_U_12
_atom_site_aniso_U_13
_atom_site_aniso_U_23
Rh .01310(11) .01470(11) .01581(11) .000 .00315(7) .000
Cl .0178(2) .0200(2) .0242(2) .00495(16) .00574(16) -.00053(16)
N .0149(10) .0210(11) .0190(10) .000 .0039(8) .000
C1 .0113(11) .0235(13) .0194(12) .000 .0026(9) .000
C11 .0223(13) .0358(16) .0200(13) .000 .0071(10) .000
C2 .0130(8) .0206(9) .0202(8) -.0011(6) .0036(6) .0011(7)
C12 .0232(9) .0202(9) .0315(10) -.0031(7) .0079(8) .0022(8)
C3 .0127(8) .0215(9) .0184(8) -.0009(7) .0019(6) -.0015(7)
C13 .0244(9) .0259(10) .0232(9) -.0020(8) .0044(7) -.0075(7)
C6 .0209(9) .0221(9) .0250(9) .0040(7) .0064(7) .0019(7)
C7 .0231(9) .0329(11) .0257(9) .0071(8) .0068(8) .0086(8)
C8 .0208(13) .0464(18) .0195(13) .000 .0052(10) .000

loop_
_atom_type_symbol
_atom_type_description
_atom_type_scat_dispersion_real
_atom_type_scat_dispersion_imag
_atom_type_scat_source
C C .0033 .0016 'International Tables Vol C Tables 4.2.6.8 and 6.1.1.4'
H H .0000 .0000 'International Tables Vol C Tables 4.2.6.8 and 6.1.1.4'
N N .0061 .0033 'International Tables Vol C Tables 4.2.6.8 and 6.1.1.4'
Cl Cl .1484 .1585 'International Tables Vol C Tables 4.2.6.8 and 6.1.1.4'
Rh Rh -1.1178 .9187 'International Tables Vol C Tables 4.2.6.8 and 6.1.1.4'

loop_
_geom_angle_atom_site_label_1
_geom_angle_atom_site_label_2
_geom_angle_atom_site_label_3
_geom_angle_site_symmetry_1
_geom_angle_site_symmetry_3
_geom_angle
N Rh C2 . . 109.09(7)
N Rh C2 . 4_565 109.09(7)
C2 Rh C2 . 4_565 66.01(10)
N Rh C3 . . 148.52(7)
C2 Rh C3 . . 39.53(6)
C2 Rh C3 4_565 . 65.62(7)
N Rh C3 . 4_565 148.52(7)
C2 Rh C3 . 4_565 65.62(7)
C2 Rh C3 4_565 4_565 39.53(6)
C3 Rh C3 . 4_565 38.42(10)
N Rh C1 . . 91.04(9)
C2 Rh C1 . . 38.92(6)
C2 Rh C1 4_565 . 38.92(6)
C3 Rh C1 . . 65.11(8)
C3 Rh C1 4_565 . 65.11(8)
N Rh Cl . 4_565 89.03(4)
C2 Rh Cl . 4_565 158.73(5)
C2 Rh Cl 4_565 4_565 98.10(5)
C3 Rh Cl . 4_565 122.14(5)
C3 Rh Cl 4_565 4_565 93.11(5)
C1 Rh Cl . 4_565 133.444(13)
N Rh Cl . . 89.03(4)
C2 Rh Cl . . 98.10(5)
C2 Rh Cl 4_565 . 158.73(5)
C3 Rh Cl . . 93.11(5)
C3 Rh Cl 4_565 . 122.14(5)
C1 Rh Cl . . 133.444(13)
Cl Rh Cl 4_565 . 93.11(3)
C6 N C6 4_565 . 118.1(2)
C6 N Rh 4_565 . 120.37(11)
C6 N Rh . . 120.37(11)
C2 C1 C2 . 4_565 108.8(2)
C2 C1 C11 . . 125.60(10)
C2 C1 C11 4_565 . 125.60(10)
C2 C1 Rh . . 69.69(12)
C2 C1 Rh 4_565 . 69.69(11)
C11 C1 Rh . . 126.99(17)
C1 C2 C3 . . 107.31(16)
C1 C2 C12 . . 126.92(16)
C3 C2 C12 . . 125.66(16)
C1 C2 Rh . . 71.39(12)
C3 C2 Rh . . 70.98(10)
C12 C2 Rh . . 125.96(13)
C3 C3 C2 4_565 . 108.23(10)
C3 C3 C13 4_565 . 125.81(11)
C2 C3 C13 . . 125.94(17)
C3 C3 Rh 4_565 . 70.79(5)
C2 C3 Rh . . 69.49(10)
C13 C3 Rh . . 126.71(12)
N C6 C7 . . 122.39(18)
C8 C7 C6 . . 119.46(19)
C7 C8 C7 4_565 . 118.2(2)

loop_
_geom_bond_atom_site_label_1
_geom_bond_atom_site_label_2
_geom_bond_site_symmetry_2
_geom_bond_distance
_geom_bond_publ_flag
Rh N . 2.127(2) ?
Rh C2 . 2.1408(17) ?
Rh C2 4_565 2.1408(17) ?
Rh C3 . 2.1609(18) ?
Rh C3 4_565 2.1609(18) ?
Rh C1 . 2.163(2) ?
Rh Cl 4_565 2.4333(5) ?
Rh Cl . 2.4333(5) ?
N C6 4_565 1.348(2) ?
N C6 . 1.348(2) ?
C1 C2 . 1.434(2) ?
C1 C2 4_565 1.434(2) ?
C1 C11 . 1.497(3) ?
C2 C3 . 1.455(2) ?
C2 C12 . 1.490(3) ?
C3 C3 4_565 1.422(4) ?
C3 C13 . 1.497(2) ?
C6 C7 . 1.389(3) ?
C7 C8 . 1.388(2) ?
C8 C7 4_565 1.388(2) ?
